data_2311188
loop_
_publ_author_name
'Khan, Ashraf Y.'
'Fathima, Nikhath'
'Kalashetti, Mallikarjun B.'
'Begum, Noor Shahina'
'Khazi, I. M.'

_publ_section_title
;
 6-Chloro-3-[(di-methyl-amino)-methyl-idene]thio-chroman-4-one.
;
_journal_coeditor_code PV2641
_journal_issue 'Pt 10'
_journal_name_full 'Acta crystallographica. Section E, Structure reports online'
_journal_page_first o1521
_journal_paper_doi 10.1107/S1600536813024550
_journal_volume 69
_journal_year 2013
_chemical_formula_iupac 'C12 H12 Cl N O S'
_chemical_formula_moiety 'C12 H12 Cl N O S'
_chemical_formula_sum 'C12 H12 Cl N O S'
_chemical_formula_weight 253.74
_chemical_name_systematic
;
6-Chloro-3-[(dimethylamino)methylidene]thiochroman-4-one
;
_space_group_IT_number 4
_space_group_name_Hall 'P 2yb'
_space_group_name_H-M_alt 'P 1 21 1'
_symmetry_cell_setting monoclinic
_symmetry_space_group_name_Hall 'P 2yb'
_symmetry_space_group_name_H-M 'P 1 21 1'
_atom_sites_solution_hydrogens geom
_atom_sites_solution_primary direct
_atom_sites_solution_secondary difmap
_cell_angle_alpha 90.00
_cell_angle_beta 100.255(2)
_cell_angle_gamma 90.00
_cell_formula_units_Z 6
_cell_length_a 11.0031(3)
_cell_length_b 12.5937(3)
_cell_length_c 13.0787(3)
_cell_measurement_reflns_used 6540
_cell_measurement_temperature 296(2)
_cell_measurement_theta_max 26.05
_cell_measurement_theta_min 1.58
_cell_volume 1783.36(8)
_computing_cell_refinement 'SAINT-Plus (Bruker, 1998)'
_computing_data_collection 'SMART (Bruker, 1998)'
_computing_data_reduction 'SAINT-Plus (Bruker, 1998)'
_computing_molecular_graphics 'ORTEP-3 (Farrugia, 2012) and CAMERON (Watkin <i>et al.</i>, 1996)'
_computing_publication_material 'WinGX (Farrugia, 2012)'
_computing_structure_refinement 'SHELXL97 (Sheldrick, 2008)'
_computing_structure_solution 'SHELXS97 (Sheldrick, 2008)'
_diffrn_ambient_temperature 296(2)
_diffrn_measured_fraction_theta_full 0.993
_diffrn_measured_fraction_theta_max 0.993
_diffrn_measurement_device_type 'Bruker SMART APEX CCD detector'
_diffrn_measurement_method '\w scans'
_diffrn_radiation_monochromator graphite
_diffrn_radiation_source 'fine-focus sealed tube'
_diffrn_radiation_type MoK\a
_diffrn_radiation_wavelength 0.71073
_diffrn_reflns_av_R_equivalents 0.0234
_diffrn_reflns_av_sigmaI/netI 0.0362
_diffrn_reflns_limit_h_max 11
_diffrn_reflns_limit_h_min -13
_diffrn_reflns_limit_k_max 15
_diffrn_reflns_limit_k_min -15
_diffrn_reflns_limit_l_max 16
_diffrn_reflns_limit_l_min -15
_diffrn_reflns_number 13306
_diffrn_reflns_theta_full 26.05
_diffrn_reflns_theta_max 26.05
_diffrn_reflns_theta_min 1.58
_exptl_absorpt_coefficient_mu 0.474
_exptl_absorpt_correction_T_max 0.9281
_exptl_absorpt_correction_T_min 0.9196
_exptl_absorpt_correction_type multi-scan
_exptl_absorpt_process_details '(SADABS; Bruker, 1998)'
_exptl_crystal_colour yellow
_exptl_crystal_density_diffrn 1.418
_exptl_crystal_density_method 'not measured'
_exptl_crystal_description block
_exptl_crystal_F_000 792
_exptl_crystal_size_max 0.18
_exptl_crystal_size_mid 0.16
_exptl_crystal_size_min 0.16
_refine_diff_density_max 0.202
_refine_diff_density_min -0.315
_refine_ls_extinction_method none
_refine_ls_goodness_of_fit_ref 1.011
_refine_ls_hydrogen_treatment constr
_refine_ls_matrix_type full
_refine_ls_number_parameters 440
_refine_ls_number_reflns 6540
_refine_ls_number_restraints 1
_refine_ls_restrained_S_all 1.011
_refine_ls_R_factor_all 0.0506
_refine_ls_R_factor_gt 0.0385
_refine_ls_shift/su_max 0.001
_refine_ls_shift/su_mean 0.000
_refine_ls_structure_factor_coef Fsqd
_refine_ls_weighting_details 'calc w=1/[\s^2^(Fo^2^)+(0.0363P)^2^+0.3396P] where P=(Fo^2^+2Fc^2^)/3'
_refine_ls_weighting_scheme calc
_refine_ls_wR_factor_gt 0.0808
_refine_ls_wR_factor_ref 0.0874
_reflns_number_gt 5418
_reflns_number_total 6540
_reflns_threshold_expression I>2\s(I)
_cod_data_source_file pv2641sup1.cif
_cod_data_source_block I
_cod_original_sg_symbol_H-M 'P 21'
_cod_database_code 2311188

loop_
_symmetry_equiv_pos_as_xyz
'x, y, z'
'-x, y+1/2, -z'

loop_
_atom_site_type_symbol
_atom_site_label
_atom_site_fract_x
_atom_site_fract_y
_atom_site_fract_z
_atom_site_U_iso_or_equiv
_atom_site_adp_type
_atom_site_calc_flag
_atom_site_refinement_flags
_atom_site_occupancy
_atom_site_symmetry_multiplicity
S S1C -3.42533(9) -0.93986(6) -0.35478(6) 0.0616(2) Uani d . 1 1
S S1B -3.07997(9) -1.52311(6) -0.62968(7) 0.0660(2) Uani d . 1 1
Cl Cl1C -3.52910(9) -1.26958(9) -0.02286(7) 0.0825(3) Uani d . 1 1
S S1A -3.07889(9) -2.03016(7) -0.89801(6) 0.0696(3) Uani d . 1 1
Cl Cl1B -3.19333(10) -1.20168(9) -0.29486(7) 0.0839(3) Uani d . 1 1
C C6B -3.1874(3) -1.2629(3) -0.4910(2) 0.0522(8) Uani d . 1 1
H H6B -3.2190 -1.1957 -0.5095 0.063 Uiso calc R 1 1
C C4C -3.5168(3) -1.1744(2) -0.4045(2) 0.0437(7) Uani d . 1 1
O O1C -3.5194(2) -1.27163(15) -0.41754(16) 0.0634(6) Uani d . 1 1
C C6C -3.5265(3) -1.2055(3) -0.2193(2) 0.0481(7) Uani d . 1 1
H H6C -3.5614 -1.2713 -0.2389 0.058 Uiso calc R 1 1
O O1A -3.1373(2) -1.69412(16) -0.86749(15) 0.0683(7) Uani d . 1 1
N N1 -3.2097(2) -1.3641(2) -0.95226(19) 0.0548(6) Uani d . 1 1
C C5B -3.1633(3) -1.3321(2) -0.5676(2) 0.0469(7) Uani d . 1 1
C C2C -3.5249(3) -1.0987(2) -0.4879(2) 0.0417(7) Uani d . 1 1
C C5C -3.5017(2) -1.1352(2) -0.2945(2) 0.0401(6) Uani d . 1 1
C C2B -3.1897(3) -1.3663(2) -0.7622(2) 0.0480(7) Uani d . 1 1
N N2 -3.1930(2) -1.85555(19) -0.61376(18) 0.0487(6) Uani d . 1 1
C C6A -3.1601(3) -1.7658(2) -1.0679(2) 0.0470(7) Uani d . 1 1
H H6A -3.1830 -1.6959 -1.0582 0.056 Uiso calc R 1 1
C C3B -3.1897(3) -1.3229(2) -0.8579(2) 0.0486(7) Uani d . 1 1
H H3B -3.1724 -1.2506 -0.8563 0.058 Uiso calc R 1 1
N N3 -3.5292(2) -1.0987(2) -0.67712(19) 0.0542(7) Uani d . 1 1
C C5A -3.1416(3) -1.8353(2) -0.9845(2) 0.0429(7) Uani d . 1 1
C C9B -3.0975(3) -1.4623(3) -0.4334(3) 0.0611(9) Uani d . 1 1
H H9B -3.0674 -1.5297 -0.4137 0.073 Uiso calc R 1 1
C C10C -3.4542(3) -1.0344(2) -0.2642(2) 0.0455(7) Uani d . 1 1
C C3C -3.5134(3) -1.1407(2) -0.5828(2) 0.0455(7) Uani d . 1 1
H H3C -3.4902 -1.2118 -0.5803 0.055 Uiso calc R 1 1
C C3A -3.1682(3) -1.8183(2) -0.7022(2) 0.0449(7) Uani d . 1 1
H H3A -3.1447 -1.7473 -0.6987 0.054 Uiso calc R 1 1
C C4A -3.1493(3) -1.7912(2) -0.8782(2) 0.0465(7) Uani d . 1 1
O O1B -3.1807(3) -1.19390(17) -0.68895(17) 0.0804(8) Uani d . 1 1
C C2A -3.1701(3) -1.8629(2) -0.7978(2) 0.0454(7) Uani d . 1 1
C C10B -3.1184(3) -1.4340(2) -0.5381(2) 0.0494(7) Uani d . 1 1
C C8B -3.1206(3) -1.3923(3) -0.3592(3) 0.0618(9) Uani d . 1 1
H H8B -3.1063 -1.4118 -0.2895 0.074 Uiso calc R 1 1
C C4B -3.1791(3) -1.2914(2) -0.6772(2) 0.0515(8) Uani d . 1 1
C C9C -3.4249(3) -1.0108(3) -0.1581(2) 0.0600(9) Uani d . 1 1
H H9C -3.3896 -0.9455 -0.1371 0.072 Uiso calc R 1 1
C C12A -3.1723(3) -1.7894(3) -0.5204(2) 0.0600(9) Uani d . 1 1
H H12A -3.1380 -1.7224 -0.5358 0.090 Uiso calc R 1 1
H H12B -3.1160 -1.8246 -0.4665 0.090 Uiso calc R 1 1
H H12C -3.2494 -1.7776 -0.4975 0.090 Uiso calc R 1 1
C C10A -3.1085(3) -1.9398(2) -1.0013(2) 0.0478(7) Uani d . 1 1
C C12B -3.1897(3) -1.3005(3) -1.0410(2) 0.0672(10) Uani d . 1 1
H H12D -3.1612 -1.2311 -1.0176 0.101 Uiso calc R 1 1
H H12E -3.2659 -1.2943 -1.0895 0.101 Uiso calc R 1 1
H H12F -3.1289 -1.3343 -1.0743 0.101 Uiso calc R 1 1
C C7A -3.1449(3) -1.7990(2) -1.1649(2) 0.0503(7) Uani d . 1 1
C C1B -3.1963(3) -1.4825(2) -0.7383(2) 0.0601(9) Uani d . 1 1
H H1B1 -3.1860 -1.5232 -0.7992 0.072 Uiso calc R 1 1
H H1B2 -3.2773 -1.4986 -0.7230 0.072 Uiso calc R 1 1
C C12C -3.4992(4) -1.1612(3) -0.7633(2) 0.0730(11) Uani d . 1 1
H H12G -3.4688 -1.2296 -0.7383 0.109 Uiso calc R 1 1
H H12H -3.4371 -1.1251 -0.7932 0.109 Uiso calc R 1 1
H H12I -3.5721 -1.1701 -0.8152 0.109 Uiso calc R 1 1
C C8C -3.4473(3) -1.0822(3) -0.0849(3) 0.0650(10) Uani d . 1 1
H H8C -3.4273 -1.0656 -0.0146 0.078 Uiso calc R 1 1
C C9A -3.0919(3) -1.9717(2) -1.1001(2) 0.0542(8) Uani d . 1 1
H H9A -3.0677 -2.0411 -1.1104 0.065 Uiso calc R 1 1
C C8A -3.1110(3) -1.9021(2) -1.1819(2) 0.0546(8) Uani d . 1 1
H H8A -3.1011 -1.9240 -1.2479 0.066 Uiso calc R 1 1
C C7B -3.1653(3) -1.2924(3) -0.3887(2) 0.0566(8) Uani d . 1 1
C C1C -3.5392(3) -0.9836(2) -0.4629(2) 0.0525(8) Uani d . 1 1
H H1C1 -3.6210 -0.9722 -0.4469 0.063 Uiso calc R 1 1
H H1C2 -3.5322 -0.9412 -0.5235 0.063 Uiso calc R 1 1
C C7C -3.4997(3) -1.1785(3) -0.1159(2) 0.0527(8) Uani d . 1 1
C C11B -3.2578(4) -1.4694(3) -0.9776(3) 0.0897(13) Uani d . 1 1
H H11A -3.3090 -1.4903 -0.9288 0.134 Uiso calc R 1 1
H H11B -3.1906 -1.5185 -0.9745 0.134 Uiso calc R 1 1
H H11C -3.3060 -1.4693 -1.0465 0.134 Uiso calc R 1 1
C C1A -3.1902(4) -1.9785(2) -0.8248(2) 0.0615(9) Uani d . 1 1
H H1A1 -3.2725 -1.9876 -0.8651 0.074 Uiso calc R 1 1
H H1A2 -3.1854 -2.0191 -0.7613 0.074 Uiso calc R 1 1
C C11A -3.2427(4) -1.9601(3) -0.5984(3) 0.0751(10) Uani d . 1 1
H H11D -3.1774 -2.0116 -0.5904 0.113 Uiso calc R 1 1
H H11E -3.3043 -1.9783 -0.6574 0.113 Uiso calc R 1 1
H H11F -3.2794 -1.9595 -0.5370 0.113 Uiso calc R 1 1
C C11C -3.5908(4) -0.9984(3) -0.7056(3) 0.0877(13) Uani d . 1 1
H H11G -3.5308 -0.9424 -0.6989 0.131 Uiso calc R 1 1
H H11H -3.6490 -0.9846 -0.6606 0.131 Uiso calc R 1 1
H H11I -3.6335 -1.0020 -0.7763 0.131 Uiso calc R 1 1
Cl Cl1A -3.16764(10) -1.70872(8) -1.26739(6) 0.0761(3) Uani d . 1 1

loop_
_atom_site_aniso_label
_atom_site_aniso_U_11
_atom_site_aniso_U_22
_atom_site_aniso_U_33
_atom_site_aniso_U_12
_atom_site_aniso_U_13
_atom_site_aniso_U_23
S1C 0.0853(6) 0.0400(4) 0.0618(5) -0.0166(4) 0.0197(4) -0.0109(4)
S1B 0.0957(7) 0.0386(4) 0.0702(5) 0.0110(5) 0.0320(5) 0.0116(4)
Cl1C 0.0880(7) 0.1115(8) 0.0503(5) -0.0071(6) 0.0187(5) 0.0184(5)
S1A 0.1128(8) 0.0386(4) 0.0568(5) 0.0172(5) 0.0133(5) -0.0039(4)
Cl1B 0.0925(7) 0.1090(8) 0.0526(5) 0.0087(6) 0.0194(5) -0.0158(5)
C6B 0.0514(18) 0.0576(19) 0.0489(18) 0.0055(15) 0.0125(14) 0.0025(15)
C4C 0.0505(17) 0.0363(16) 0.0447(16) -0.0032(13) 0.0098(14) -0.0079(13)
O1C 0.1068(19) 0.0324(12) 0.0515(13) -0.0062(12) 0.0155(12) -0.0053(10)
C6C 0.0482(17) 0.0466(17) 0.0499(17) -0.0011(14) 0.0096(14) -0.0033(15)
O1A 0.125(2) 0.0362(12) 0.0446(12) 0.0043(12) 0.0184(13) -0.0032(10)
N1 0.0678(17) 0.0477(15) 0.0473(15) 0.0021(13) 0.0064(13) 0.0003(12)
C5B 0.0487(17) 0.0460(17) 0.0477(17) -0.0008(13) 0.0134(14) 0.0023(14)
C2C 0.0479(17) 0.0335(15) 0.0431(16) -0.0022(13) 0.0061(13) -0.0032(12)
C5C 0.0400(15) 0.0379(15) 0.0436(16) 0.0017(13) 0.0102(13) -0.0043(13)
C2B 0.0581(19) 0.0429(16) 0.0461(17) 0.0021(14) 0.0181(15) 0.0002(14)
N2 0.0630(16) 0.0437(13) 0.0413(14) -0.0006(12) 0.0147(12) -0.0034(11)
C6A 0.0568(18) 0.0449(16) 0.0393(16) 0.0040(14) 0.0087(14) -0.0046(13)
C3B 0.0571(19) 0.0392(16) 0.0507(18) 0.0042(14) 0.0127(15) 0.0006(14)
N3 0.0687(17) 0.0522(16) 0.0400(14) -0.0030(13) 0.0052(12) -0.0006(12)
C5A 0.0489(16) 0.0438(16) 0.0354(14) 0.0019(13) 0.0056(13) -0.0064(12)
C9B 0.061(2) 0.059(2) 0.063(2) -0.0057(17) 0.0113(17) 0.0163(18)
C10C 0.0439(16) 0.0463(17) 0.0468(16) 0.0012(14) 0.0098(13) -0.0093(14)
C3C 0.0500(18) 0.0395(16) 0.0466(17) -0.0057(13) 0.0077(14) -0.0042(13)
C3A 0.0538(18) 0.0386(15) 0.0415(16) 0.0007(13) 0.0062(14) -0.0019(13)
C4A 0.063(2) 0.0355(16) 0.0392(15) 0.0063(14) 0.0040(14) -0.0059(12)
O1B 0.152(2) 0.0398(13) 0.0529(13) 0.0160(14) 0.0292(15) 0.0045(11)
C2A 0.0602(18) 0.0367(15) 0.0373(15) 0.0003(14) 0.0028(13) -0.0036(12)
C10B 0.0513(17) 0.0404(16) 0.0595(18) -0.0021(14) 0.0181(15) 0.0091(14)
C8B 0.058(2) 0.080(3) 0.0480(19) -0.0077(18) 0.0098(16) 0.0125(17)
C4B 0.068(2) 0.0373(17) 0.0514(18) 0.0077(14) 0.0155(15) 0.0042(13)
C9C 0.066(2) 0.056(2) 0.0575(19) -0.0087(17) 0.0102(16) -0.0185(17)
C12A 0.080(2) 0.065(2) 0.0366(16) 0.0002(18) 0.0161(16) -0.0089(15)
C10A 0.0505(17) 0.0430(15) 0.0480(16) 0.0014(14) 0.0040(13) -0.0084(14)
C12B 0.080(2) 0.082(2) 0.0405(17) 0.008(2) 0.0133(17) 0.0061(17)
C7A 0.0535(18) 0.0584(19) 0.0404(15) -0.0002(15) 0.0124(14) -0.0010(14)
C1B 0.089(3) 0.0401(16) 0.0564(19) -0.0102(16) 0.0270(18) -0.0038(14)
C12C 0.092(3) 0.084(3) 0.0468(19) -0.013(2) 0.0222(19) -0.0105(18)
C8C 0.066(2) 0.089(3) 0.0405(17) 0.002(2) 0.0099(16) -0.0137(17)
C9A 0.0592(19) 0.0485(18) 0.0567(19) 0.0008(15) 0.0152(16) -0.0180(15)
C8A 0.0575(19) 0.064(2) 0.0455(18) -0.0075(16) 0.0185(15) -0.0153(15)
C7B 0.0487(18) 0.078(2) 0.0445(17) -0.0041(17) 0.0123(14) -0.0021(17)
C1C 0.069(2) 0.0399(16) 0.0499(17) 0.0041(14) 0.0140(15) -0.0014(13)
C7C 0.0477(18) 0.068(2) 0.0431(17) 0.0013(16) 0.0102(14) 0.0022(16)
C11B 0.131(4) 0.069(3) 0.061(2) -0.016(2) -0.005(2) -0.0070(19)
C1A 0.102(3) 0.0403(16) 0.0446(16) -0.0135(17) 0.0193(17) -0.0056(14)
C11A 0.101(3) 0.060(2) 0.076(2) -0.025(2) 0.047(2) -0.0089(19)
C11C 0.123(4) 0.071(3) 0.057(2) 0.016(2) -0.014(2) 0.0074(19)
Cl1A 0.1077(7) 0.0810(6) 0.0412(4) 0.0031(6) 0.0176(4) 0.0045(4)

loop_
_atom_type_symbol
_atom_type_description
_atom_type_scat_dispersion_real
_atom_type_scat_dispersion_imag
_atom_type_scat_source
C C 0.0033 0.0016 'International Tables Vol C Tables 4.2.6.8 and 6.1.1.4'
H H 0.0000 0.0000 'International Tables Vol C Tables 4.2.6.8 and 6.1.1.4'
Cl Cl 0.1484 0.1585 'International Tables Vol C Tables 4.2.6.8 and 6.1.1.4'
N N 0.0061 0.0033 'International Tables Vol C Tables 4.2.6.8 and 6.1.1.4'
O O 0.0106 0.0060 'International Tables Vol C Tables 4.2.6.8 and 6.1.1.4'
S S 0.1246 0.1234 'International Tables Vol C Tables 4.2.6.8 and 6.1.1.4'

loop_
_geom_angle_atom_site_label_1
_geom_angle_atom_site_label_2
_geom_angle_atom_site_label_3
_geom_angle
C10C S1C C1C 97.97(14)
C10B S1B C1B 97.68(15)
C10A S1A C1A 97.13(14)
C7B C6B C5B 120.7(3)
C7B C6B H6B 119.6
C5B C6B H6B 119.6
O1C C4C C2C 123.7(3)
O1C C4C C5C 117.0(3)
C2C C4C C5C 119.3(2)
C7C C6C C5C 120.3(3)
C7C C6C H6C 119.8
C5C C6C H6C 119.8
C3B N1 C11B 124.6(3)
C3B N1 C12B 120.4(3)
C11B N1 C12B 115.0(3)
C6B C5B C10B 118.6(3)
C6B C5B C4B 118.0(3)
C10B C5B C4B 123.3(3)
C3C C2C C4C 115.2(2)
C3C C2C C1C 126.7(3)
C4C C2C C1C 118.0(2)
C6C C5C C10C 119.3(3)
C6C C5C C4C 117.8(2)
C10C C5C C4C 122.7(2)
C3B C2B C4B 115.5(3)
C3B C2B C1B 126.1(3)
C4B C2B C1B 118.4(3)
C3A N2 C11A 125.8(3)
C3A N2 C12A 120.2(2)
C11A N2 C12A 114.0(2)
C7A C6A C5A 120.6(3)
C7A C6A H6A 119.7
C5A C6A H6A 119.7
N1 C3B C2B 132.3(3)
N1 C3B H3B 113.9
C2B C3B H3B 113.9
C3C N3 C11C 124.4(3)
C3C N3 C12C 119.6(3)
C11C N3 C12C 115.5(3)
C6A C5A C10A 118.6(3)
C6A C5A C4A 117.9(2)
C10A C5A C4A 123.4(3)
C8B C9B C10B 120.8(3)
C8B C9B H9B 119.6
C10B C9B H9B 119.6
C9C C10C C5C 118.7(3)
C9C C10C S1C 119.3(2)
C5C C10C S1C 121.9(2)
N3 C3C C2C 132.0(3)
N3 C3C H3C 114.0
C2C C3C H3C 114.0
N2 C3A C2A 133.1(3)
N2 C3A H3A 113.4
C2A C3A H3A 113.4
O1A C4A C2A 124.6(3)
O1A C4A C5A 116.4(3)
C2A C4A C5A 119.0(2)
C3A C2A C4A 115.7(2)
C3A C2A C1A 126.1(3)
C4A C2A C1A 118.2(2)
C9B C10B C5B 119.5(3)
C9B C10B S1B 119.4(2)
C5B C10B S1B 120.9(2)
C9B C8B C7B 119.4(3)
C9B C8B H8B 120.3
C7B C8B H8B 120.3
O1B C4B C2B 123.6(3)
O1B C4B C5B 117.0(3)
C2B C4B C5B 119.4(3)
C8C C9C C10C 121.1(3)
C8C C9C H9C 119.5
C10C C9C H9C 119.5
N2 C12A H12A 109.5
N2 C12A H12B 109.5
H12A C12A H12B 109.5
N2 C12A H12C 109.5
H12A C12A H12C 109.5
H12B C12A H12C 109.5
C5A C10A C9A 120.0(3)
C5A C10A S1A 120.7(2)
C9A C10A S1A 119.3(2)
N1 C12B H12D 109.5
N1 C12B H12E 109.5
H12D C12B H12E 109.5
N1 C12B H12F 109.5
H12D C12B H12F 109.5
H12E C12B H12F 109.5
C6A C7A C8A 121.1(3)
C6A C7A Cl1A 119.2(2)
C8A C7A Cl1A 119.7(2)
C2B C1B S1B 112.7(2)
C2B C1B H1B1 109.1
S1B C1B H1B1 109.1
C2B C1B H1B2 109.1
S1B C1B H1B2 109.1
H1B1 C1B H1B2 107.8
N3 C12C H12G 109.5
N3 C12C H12H 109.5
H12G C12C H12H 109.5
N3 C12C H12I 109.5
H12G C12C H12I 109.5
H12H C12C H12I 109.5
C9C C8C C7C 119.5(3)
C9C C8C H8C 120.2
C7C C8C H8C 120.2
C8A C9A C10A 120.8(3)
C8A C9A H9A 119.6
C10A C9A H9A 119.6
C9A C8A C7A 118.9(3)
C9A C8A H8A 120.5
C7A C8A H8A 120.5
C6B C7B C8B 120.9(3)
C6B C7B Cl1B 119.2(3)
C8B C7B Cl1B 119.9(3)
C2C C1C S1C 112.4(2)
C2C C1C H1C1 109.1
S1C C1C H1C1 109.1
C2C C1C H1C2 109.1
S1C C1C H1C2 109.1
H1C1 C1C H1C2 107.9
C8C C7C C6C 120.9(3)
C8C C7C Cl1C 119.7(2)
C6C C7C Cl1C 119.3(3)
N1 C11B H11A 109.5
N1 C11B H11B 109.5
H11A C11B H11B 109.5
N1 C11B H11C 109.5
H11A C11B H11C 109.5
H11B C11B H11C 109.5
C2A C1A S1A 112.9(2)
C2A C1A H1A1 109.0
S1A C1A H1A1 109.0
C2A C1A H1A2 109.0
S1A C1A H1A2 109.0
H1A1 C1A H1A2 107.8
N2 C11A H11D 109.5
N2 C11A H11E 109.5
H11D C11A H11E 109.5
N2 C11A H11F 109.5
H11D C11A H11F 109.5
H11E C11A H11F 109.5
N3 C11C H11G 109.5
N3 C11C H11H 109.5
H11G C11C H11H 109.5
N3 C11C H11I 109.5
H11G C11C H11I 109.5
H11H C11C H11I 109.5

loop_
_geom_bond_atom_site_label_1
_geom_bond_atom_site_label_2
_geom_bond_distance
S1C C10C 1.749(3)
S1C C1C 1.801(3)
S1B C10B 1.748(3)
S1B C1B 1.808(4)
Cl1C C7C 1.743(3)
S1A C10A 1.752(3)
S1A C1A 1.804(3)
Cl1B C7B 1.744(3)
C6B C7B 1.369(4)
C6B C5B 1.389(4)
C6B H6B 0.9300
C4C O1C 1.236(3)
C4C C2C 1.439(4)
C4C C5C 1.503(4)
C6C C7C 1.375(4)
C6C C5C 1.386(4)
C6C H6C 0.9300
O1A C4A 1.235(3)
N1 C3B 1.320(4)
N1 C11B 1.445(4)
N1 C12B 1.458(4)
C5B C10B 1.404(4)
C5B C4B 1.503(4)
C2C C3C 1.376(4)
C2C C1C 1.500(4)
C5C C10C 1.402(4)
C2B C3B 1.365(4)
C2B C4B 1.447(4)
C2B C1B 1.501(4)
N2 C3A 1.321(3)
N2 C11A 1.454(4)
N2 C12A 1.462(3)
C6A C7A 1.373(4)
C6A C5A 1.386(4)
C6A H6A 0.9300
C3B H3B 0.9300
N3 C3C 1.324(3)
N3 C11C 1.450(4)
N3 C12C 1.460(4)
C5A C10A 1.393(4)
C5A C4A 1.513(4)
C9B C8B 1.368(4)
C9B C10B 1.394(4)
C9B H9B 0.9300
C10C C9C 1.399(4)
C3C H3C 0.9300
C3A C2A 1.367(4)
C3A H3A 0.9300
C4A C2A 1.434(4)
O1B C4B 1.238(3)
C2A C1A 1.505(4)
C8B C7B 1.380(4)
C8B H8B 0.9300
C9C C8C 1.368(4)
C9C H9C 0.9300
C12A H12A 0.9600
C12A H12B 0.9600
C12A H12C 0.9600
C10A C9A 1.395(4)
C12B H12D 0.9600
C12B H12E 0.9600
C12B H12F 0.9600
C7A C8A 1.381(4)
C7A Cl1A 1.742(3)
C1B H1B1 0.9700
C1B H1B2 0.9700
C12C H12G 0.9600
C12C H12H 0.9600
C12C H12I 0.9600
C8C C7C 1.373(4)
C8C H8C 0.9300
C9A C8A 1.371(4)
C9A H9A 0.9300
C8A H8A 0.9300
C1C H1C1 0.9700
C1C H1C2 0.9700
C11B H11A 0.9600
C11B H11B 0.9600
C11B H11C 0.9600
C1A H1A1 0.9700
C1A H1A2 0.9700
C11A H11D 0.9600
C11A H11E 0.9600
C11A H11F 0.9600
C11C H11G 0.9600
C11C H11H 0.9600
C11C H11I 0.9600

loop_
_geom_hbond_atom_site_label_D
_geom_hbond_atom_site_label_H
_geom_hbond_atom_site_label_A
_geom_hbond_site_symmetry_A
_geom_hbond_distance_DH
_geom_hbond_distance_HA
_geom_hbond_distance_DA
_geom_hbond_angle_DHA
C1a H1a2 O1b 1_545 0.97 2.393 3.235(4) 144
C11a H11d O1b 1_545 0.96 2.630 3.290(4) 126
C1b H1b2 O1a 3_555 0.97 2.430 3.2840(10) 147
C12a H12b O1b 3_565 0.96 2.590 3.358(4) 137

loop_
_geom_torsion_atom_site_label_1
_geom_torsion_atom_site_label_2
_geom_torsion_atom_site_label_3
_geom_torsion_atom_site_label_4
_geom_torsion
C7B C6B C5B C10B 1.5(4)
C7B C6B C5B C4B -174.7(3)
O1C C4C C2C C3C -11.4(4)
C5C C4C C2C C3C 167.4(3)
O1C C4C C2C C1C 171.2(3)
C5C C4C C2C C1C -10.0(4)
C7C C6C C5C C10C -2.8(4)
C7C C6C C5C C4C 171.9(3)
O1C C4C C5C C6C -17.8(4)
C2C C4C C5C C6C 163.3(3)
O1C C4C C5C C10C 156.7(3)
C2C C4C C5C C10C -22.2(4)
C11B N1 C3B C2B 10.6(6)
C12B N1 C3B C2B -172.9(3)
C4B C2B C3B N1 -172.3(3)
C1B C2B C3B N1 9.4(6)
C7A C6A C5A C10A -0.6(4)
C7A C6A C5A C4A 175.0(3)
C6C C5C C10C C9C 4.6(4)
C4C C5C C10C C9C -169.9(3)
C6C C5C C10C S1C -177.9(2)
C4C C5C C10C S1C 7.7(4)
C1C S1C C10C C9C -154.8(2)
C1C S1C C10C C5C 27.7(3)
C11C N3 C3C C2C -14.4(5)
C12C N3 C3C C2C 174.5(3)
C4C C2C C3C N3 171.5(3)
C1C C2C C3C N3 -11.3(6)
C11A N2 C3A C2A -6.0(6)
C12A N2 C3A C2A 174.9(3)
C6A C5A C4A O1A -19.5(4)
C10A C5A C4A O1A 155.8(3)
C6A C5A C4A C2A 160.3(3)
C10A C5A C4A C2A -24.4(4)
N2 C3A C2A C4A 173.4(3)
N2 C3A C2A C1A -7.3(6)
O1A C4A C2A C3A -4.2(5)
C5A C4A C2A C3A 176.0(3)
O1A C4A C2A C1A 176.5(3)
C5A C4A C2A C1A -3.2(4)
C8B C9B C10B C5B 0.3(5)
C8B C9B C10B S1B 176.6(2)
C6B C5B C10B C9B -1.0(4)
C4B C5B C10B C9B 175.0(3)
C6B C5B C10B S1B -177.3(2)
C4B C5B C10B S1B -1.3(4)
C1B S1B C10B C9B 150.2(3)
C1B S1B C10B C5B -33.6(3)
C10B C9B C8B C7B 0.0(5)
C3B C2B C4B O1B 6.2(5)
C1B C2B C4B O1B -175.4(3)
C3B C2B C4B C5B -172.9(3)
C1B C2B C4B C5B 5.6(4)
C6B C5B C4B O1B 18.5(5)
C10B C5B C4B O1B -157.6(3)
C6B C5B C4B C2B -162.5(3)
C10B C5B C4B C2B 21.5(5)
C5C C10C C9C C8C -3.1(5)
S1C C10C C9C C8C 179.3(3)
C6A C5A C10A C9A 1.4(4)
C4A C5A C10A C9A -173.9(3)
C6A C5A C10A S1A 177.9(2)
C4A C5A C10A S1A 2.6(4)
C1A S1A C10A C5A 33.8(3)
C1A S1A C10A C9A -149.7(3)
C5A C6A C7A C8A 0.0(5)
C5A C6A C7A Cl1A -179.4(2)
C3B C2B C1B S1B 131.1(3)
C4B C2B C1B S1B -47.1(4)
C10B S1B C1B C2B 56.2(3)
C10C C9C C8C C7C -0.1(5)
C5A C10A C9A C8A -1.6(4)
S1A C10A C9A C8A -178.2(2)
C10A C9A C8A C7A 1.0(5)
C6A C7A C8A C9A -0.2(5)
Cl1A C7A C8A C9A 179.2(2)
C5B C6B C7B C8B -1.2(5)
C5B C6B C7B Cl1B 178.4(2)
C9B C8B C7B C6B 0.4(5)
C9B C8B C7B Cl1B -179.2(2)
C3C C2C C1C S1C -126.0(3)
C4C C2C C1C S1C 51.1(3)
C10C S1C C1C C2C -55.0(2)
C9C C8C C7C C6C 2.0(5)
C9C C8C C7C Cl1C -179.7(2)
C5C C6C C7C C8C -0.5(5)
C5C C6C C7C Cl1C -178.8(2)
C3A C2A C1A S1A -132.5(3)
C4A C2A C1A S1A 46.7(4)
C10A S1A C1A C2A -57.1(3)
